data_7011494
loop_
_publ_author_name
'Beeby, Andrew'
'Burton-Pye, Benjamin P.'
'Faulkner, Stephen'
'Motson, Graham R.'
'Jeffery, John C.'
'McCleverty, Jon A.'
'Ward, Michael D.'

_publ_section_title
;
 Synthesis and near-IR luminescence properties of neodymium(iii) and
 ytterbium(iii) complexes with poly(pyrazolyl)borate ligands
;
_journal_issue 9
_journal_name_full 'Journal of the Chemical Society, Dalton Transactions'
_journal_page_first 1923
_journal_paper_doi 10.1039/b200519k
_journal_year 2002
_chemical_formula_sum 'C38 H42 B2 N15 Nd O5'
_chemical_formula_weight 954.73
_chemical_name_systematic
;
?
;
_space_group_IT_number 2
_symmetry_cell_setting triclinic
_symmetry_space_group_name_Hall '-P 1'
_symmetry_space_group_name_H-M 'P -1'
_atom_sites_solution_hydrogens geom
_atom_sites_solution_primary direct
_atom_sites_solution_secondary difmap
_audit_creation_method SHELXL-97
_cell_angle_alpha 112.795(11)
_cell_angle_beta 91.777(7)
_cell_angle_gamma 98.120(8)
_cell_formula_units_Z 2
_cell_length_a 10.3989(12)
_cell_length_b 14.3209(15)
_cell_length_c 15.8589(15)
_cell_measurement_temperature 173(2)
_cell_volume 2145.9(4)
_computing_cell_refinement 'Bruker SMART'
_computing_data_collection 'Bruker SMART'
_computing_data_reduction 'Bruker SHELXTL'
_computing_molecular_graphics 'Bruker SHELXTL'
_computing_publication_material 'Bruker SHELXTL'
_computing_structure_refinement 'SHELXL-97 (Sheldrick, 1997)'
_computing_structure_solution 'SHELXS-97 (Sheldrick, 1997)'
_diffrn_ambient_temperature 173(2)
_diffrn_measured_fraction_theta_full 0.932
_diffrn_measured_fraction_theta_max 0.932
_diffrn_measurement_device_type 'CCD area detector'
_diffrn_measurement_method 'phi and omega scans'
_diffrn_radiation_monochromator graphite
_diffrn_radiation_source 'fine-focus sealed tube'
_diffrn_radiation_type MoK\a
_diffrn_radiation_wavelength 0.71073
_diffrn_reflns_av_R_equivalents 0.0334
_diffrn_reflns_av_sigmaI/netI 0.0969
_diffrn_reflns_limit_h_max 12
_diffrn_reflns_limit_h_min -13
_diffrn_reflns_limit_k_max 9
_diffrn_reflns_limit_k_min -18
_diffrn_reflns_limit_l_max 20
_diffrn_reflns_limit_l_min -20
_diffrn_reflns_number 11976
_diffrn_reflns_theta_full 27.48
_diffrn_reflns_theta_max 27.48
_diffrn_reflns_theta_min 1.63
_diffrn_standards_decay_% 0
_exptl_absorpt_coefficient_mu 1.271
_exptl_absorpt_correction_T_max 0.8835
_exptl_absorpt_correction_T_min 0.7852
_exptl_absorpt_correction_type multi-scan
_exptl_crystal_colour Colourless
_exptl_crystal_density_diffrn 1.478
_exptl_crystal_density_method 'not measured'
_exptl_crystal_description Block
_exptl_crystal_F_000 970
_exptl_crystal_size_max 0.20
_exptl_crystal_size_mid 0.10
_exptl_crystal_size_min 0.10
_refine_diff_density_max 0.576
_refine_diff_density_min -0.852
_refine_diff_density_rms 0.107
_refine_ls_extinction_method none
_refine_ls_goodness_of_fit_ref 0.961
_refine_ls_hydrogen_treatment mixed
_refine_ls_matrix_type full
_refine_ls_number_parameters 584
_refine_ls_number_reflns 9184
_refine_ls_number_restraints 0
_refine_ls_restrained_S_all 0.961
_refine_ls_R_factor_all 0.0792
_refine_ls_R_factor_gt 0.0455
_refine_ls_shift/su_max 0.001
_refine_ls_shift/su_mean 0.000
_refine_ls_structure_factor_coef Fsqd
_refine_ls_weighting_details 'calc w=1/[\s^2^(Fo^2^)+(0.0298P)^2^+0.0000P] where P=(Fo^2^+2Fc^2^)/3'
_refine_ls_weighting_scheme calc
_refine_ls_wR_factor_gt 0.0754
_refine_ls_wR_factor_ref 0.0845
_reflns_number_gt 6705
_reflns_number_total 9184
_reflns_threshold_expression >2sigma(I)
_cod_data_source_file b200519k.txt
_cod_data_source_block push
_cod_depositor_comments
;
The following automatic conversions were performed:
'_symmetry_cell_setting' value 'Triclinic' changed to 'triclinic'
according to '/home/saulius/struct/CIF-dictionaries/cif_core.dic'
dictionary named 'cif_core.dic' version 2.4.1 from 2010-06-29.

Automatic conversion script
Id: cif_fix_enum 1527 2010-12-29 10:47:43Z saulius 
;
_cod_original_sg_symbol_H-M P-1
_cod_database_code 7011494

loop_
_symmetry_equiv_pos_as_xyz
'x, y, z'
'-x, -y, -z'

loop_
_atom_site_label
_atom_site_type_symbol
_atom_site_fract_x
_atom_site_fract_y
_atom_site_fract_z
_atom_site_U_iso_or_equiv
_atom_site_adp_type
_atom_site_occupancy
_atom_site_symmetry_multiplicity
_atom_site_calc_flag
_atom_site_refinement_flags
_atom_site_disorder_assembly
_atom_site_disorder_group
Nd1 Nd 0.16971(2) 0.63191(2) 0.301000(17) 0.02256(7) Uani 1 1 d . . .
N1 N -0.0647(4) 0.4591(3) 0.2332(2) 0.0321(9) Uani 1 1 d . . .
O1 O 0.0500(3) 0.4398(2) 0.2362(2) 0.0386(8) Uani 1 1 d . . .
O2 O -0.0749(3) 0.5520(2) 0.2578(2) 0.0423(8) Uani 1 1 d . . .
O3 O -0.1605(3) 0.3903(2) 0.2086(2) 0.0455(9) Uani 1 1 d . . .
B1 B -0.0552(5) 0.8150(4) 0.2649(4) 0.0390(14) Uani 1 1 d . . .
H1A H -0.1160 0.7679 0.2831 0.047 Uiso 1 1 calc R . .
H1B H -0.1046 0.8646 0.2549 0.047 Uiso 1 1 calc R . .
N11 N 0.1399(3) 0.8225(3) 0.3689(2) 0.0276(8) Uani 1 1 d . . .
C12 C 0.2182(4) 0.8950(3) 0.4401(3) 0.0260(9) Uani 1 1 d . . .
C13 C 0.1847(5) 0.9908(4) 0.4591(4) 0.0426(13) Uani 1 1 d . . .
H13 H 0.2240 1.0546 0.5059 0.051 Uiso 1 1 calc R . .
C14 C 0.0824(5) 0.9732(4) 0.3957(3) 0.0402(12) Uani 1 1 d . . .
H14 H 0.0373 1.0243 0.3907 0.048 Uiso 1 1 calc R . .
N15 N 0.0556(3) 0.8729(3) 0.3419(3) 0.0300(9) Uani 1 1 d . . .
N21 N 0.3295(3) 0.7635(3) 0.4506(2) 0.0252(8) Uani 1 1 d . . .
C22 C 0.3210(4) 0.8651(3) 0.4856(3) 0.0284(10) Uani 1 1 d . . .
C23 C 0.4044(5) 0.9366(4) 0.5598(3) 0.0414(12) Uani 1 1 d . . .
H23 H 0.3972 1.0073 0.5819 0.050 Uiso 1 1 calc R . .
C24 C 0.4976(5) 0.9042(4) 0.6010(3) 0.0460(13) Uani 1 1 d . . .
H24 H 0.5551 0.9519 0.6518 0.055 Uiso 1 1 calc R . .
C25 C 0.5050(4) 0.8020(4) 0.5671(3) 0.0341(11) Uani 1 1 d . . .
H25 H 0.5676 0.7775 0.5946 0.041 Uiso 1 1 calc R . .
C26 C 0.4216(4) 0.7347(3) 0.4931(3) 0.0287(10) Uani 1 1 d . . .
H26 H 0.4290 0.6640 0.4704 0.034 Uiso 1 1 calc R . .
N31 N 0.0716(3) 0.6783(3) 0.1706(2) 0.0310(9) Uani 1 1 d . . .
C32 C 0.1070(4) 0.6396(4) 0.0844(3) 0.0340(11) Uani 1 1 d . . .
C33 C 0.0574(6) 0.6891(4) 0.0329(4) 0.0517(15) Uani 1 1 d . . .
H33 H 0.0674 0.6767 -0.0297 0.062 Uiso 1 1 calc R . .
C34 C -0.0083(5) 0.7588(4) 0.0922(4) 0.0494(14) Uani 1 1 d . . .
H34 H -0.0537 0.8044 0.0775 0.059 Uiso 1 1 calc R . .
N35 N 0.0009(4) 0.7532(3) 0.1753(3) 0.0354(9) Uani 1 1 d . . .
N41 N 0.2085(4) 0.5223(3) 0.1238(2) 0.0331(9) Uani 1 1 d . . .
C42 C 0.1838(5) 0.5576(4) 0.0584(3) 0.0371(11) Uani 1 1 d . . .
C43 C 0.2318(6) 0.5177(5) -0.0276(4) 0.0624(17) Uani 1 1 d . . .
H43 H 0.2149 0.5446 -0.0722 0.075 Uiso 1 1 calc R . .
C44 C 0.3025(7) 0.4404(5) -0.0472(4) 0.076(2) Uani 1 1 d . . .
H44 H 0.3373 0.4143 -0.1049 0.091 Uiso 1 1 calc R . .
C45 C 0.3234(6) 0.4004(4) 0.0166(4) 0.0595(16) Uani 1 1 d . . .
H45 H 0.3701 0.3447 0.0034 0.071 Uiso 1 1 calc R . .
C46 C 0.2749(5) 0.4428(4) 0.1004(3) 0.0406(12) Uani 1 1 d . . .
H46 H 0.2890 0.4145 0.1444 0.049 Uiso 1 1 calc R . .
B2 B 0.3544(5) 0.4206(4) 0.3278(4) 0.0322(12) Uani 1 1 d . . .
H2A H 0.4066 0.3733 0.3393 0.039 Uiso 1 1 calc R . .
H2B H 0.2866 0.3796 0.2765 0.039 Uiso 1 1 calc R . .
N51 N 0.2034(3) 0.5424(3) 0.4144(2) 0.0246(8) Uani 1 1 d . . .
C52 C 0.1622(4) 0.5774(3) 0.4992(3) 0.0262(9) Uani 1 1 d . . .
C53 C 0.2203(4) 0.5372(3) 0.5548(3) 0.0303(10) Uani 1 1 d . . .
H53 H 0.2071 0.5488 0.6169 0.036 Uiso 1 1 calc R . .
C54 C 0.3017(4) 0.4766(3) 0.4993(3) 0.0299(10) Uani 1 1 d . . .
H54 H 0.3571 0.4388 0.5173 0.036 Uiso 1 1 calc R . .
N55 N 0.2898(3) 0.4796(3) 0.4154(2) 0.0265(8) Uani 1 1 d . . .
N61 N 0.0306(3) 0.6744(3) 0.4508(2) 0.0271(8) Uani 1 1 d . . .
C62 C 0.0638(4) 0.6447(3) 0.5187(3) 0.0276(10) Uani 1 1 d . . .
C63 C 0.0073(4) 0.6736(3) 0.6013(3) 0.0323(11) Uani 1 1 d . . .
H63 H 0.0355 0.6532 0.6482 0.039 Uiso 1 1 calc R . .
C64 C -0.0904(5) 0.7323(3) 0.6142(3) 0.0395(12) Uani 1 1 d . . .
H64 H -0.1309 0.7529 0.6699 0.047 Uiso 1 1 calc R . .
C65 C -0.1281(4) 0.7606(3) 0.5444(3) 0.0386(12) Uani 1 1 d . . .
H65 H -0.1964 0.7998 0.5509 0.046 Uiso 1 1 calc R . .
C66 C -0.0651(4) 0.7312(3) 0.4652(3) 0.0367(11) Uani 1 1 d . . .
H66 H -0.0909 0.7522 0.4182 0.044 Uiso 1 1 calc R . .
N71 N 0.3973(3) 0.5785(3) 0.2892(2) 0.0249(8) Uani 1 1 d . . .
C72 C 0.5005(4) 0.6329(3) 0.2703(3) 0.0258(10) Uani 1 1 d . . .
C73 C 0.6126(4) 0.5913(4) 0.2717(3) 0.0333(11) Uani 1 1 d . . .
H73 H 0.6981 0.6153 0.2612 0.040 Uiso 1 1 calc R . .
C74 C 0.5715(4) 0.5075(4) 0.2919(3) 0.0325(11) Uani 1 1 d . . .
H74 H 0.6254 0.4614 0.2972 0.039 Uiso 1 1 calc R . .
N75 N 0.4436(3) 0.5006(3) 0.3029(2) 0.0257(8) Uani 1 1 d . . .
N81 N 0.3593(3) 0.7430(3) 0.2485(2) 0.0269(8) Uani 1 1 d . . .
C82 C 0.4815(4) 0.7208(3) 0.2474(3) 0.0257(9) Uani 1 1 d . . .
C83 C 0.5856(4) 0.7756(4) 0.2225(3) 0.0371(11) Uani 1 1 d . . .
H83 H 0.6712 0.7599 0.2244 0.044 Uiso 1 1 calc R . .
C84 C 0.5616(5) 0.8525(4) 0.1952(3) 0.0402(12) Uani 1 1 d . . .
H84 H 0.6302 0.8896 0.1768 0.048 Uiso 1 1 calc R . .
C85 C 0.4379(4) 0.8749(3) 0.1951(3) 0.0345(11) Uani 1 1 d . . .
H85 H 0.4192 0.9274 0.1764 0.041 Uiso 1 1 calc R . .
C86 C 0.3411(4) 0.8198(3) 0.2225(3) 0.0299(10) Uani 1 1 d . . .
H86 H 0.2560 0.8369 0.2231 0.036 Uiso 1 1 calc R . .
C101 C 0.6590(9) 0.0511(8) 0.0490(7) 0.118(4) Uani 1 1 d . . .
H101 H 0.6552 0.0402 -0.0141 0.142 Uiso 1 1 calc R . .
N101 N 0.6286(6) 0.1405(5) 0.1067(4) 0.0841(19) Uani 1 1 d . . .
O101 O 0.6916(6) -0.0190(5) 0.0679(4) 0.128(2) Uani 1 1 d . . .
C102 C 0.6332(9) 0.1619(6) 0.2037(5) 0.122(3) Uani 1 1 d . . .
H10D H 0.5441 0.1565 0.2219 0.183 Uiso 1 1 calc R . .
H10E H 0.6806 0.2315 0.2388 0.183 Uiso 1 1 calc R . .
H10F H 0.6780 0.1121 0.2162 0.183 Uiso 1 1 calc R . .
C103 C 0.5870(8) 0.2142(6) 0.0736(5) 0.099(3) Uani 1 1 d . . .
H10A H 0.5864 0.1874 0.0066 0.148 Uiso 1 1 calc R . .
H10B H 0.6476 0.2794 0.1011 0.148 Uiso 1 1 calc R . .
H10C H 0.4990 0.2254 0.0909 0.148 Uiso 1 1 calc R . .
N111 N 0.1099(6) 0.1079(4) 0.1487(3) 0.0643(14) Uani 1 1 d . . .
O111 O 0.2860(7) 0.0683(5) 0.2038(4) 0.131(2) Uani 1 1 d . . .
C111 C 0.2385(13) 0.1189(9) 0.1671(7) 0.073(4) Uani 0.662(18) 1 d P A 1
H111 H 0.2948 0.1668 0.1515 0.088 Uiso 0.662(18) 1 calc PR A 1
C112 C 0.0175(15) 0.0438(9) 0.1772(8) 0.094(6) Uani 0.662(18) 1 d P A 1
H11D H 0.0644 0.0105 0.2093 0.141 Uiso 0.662(18) 1 calc PR A 1
H11E H -0.0357 -0.0088 0.1232 0.141 Uiso 0.662(18) 1 calc PR A 1
H11F H -0.0391 0.0859 0.2187 0.141 Uiso 0.662(18) 1 calc PR A 1
C113 C 0.0524(14) 0.1702(9) 0.1086(9) 0.073(4) Uani 0.662(18) 1 d P A 1
H11A H 0.1216 0.2096 0.0893 0.110 Uiso 0.662(18) 1 calc PR A 1
H11B H 0.0053 0.2176 0.1543 0.110 Uiso 0.662(18) 1 calc PR A 1
H11C H -0.0084 0.1254 0.0551 0.110 Uiso 0.662(18) 1 calc PR A 1
C121 C 0.153(4) 0.044(2) 0.183(2) 0.120(13) Uani 0.338(18) 1 d P A 2
H121 H 0.0991 -0.0101 0.1918 0.143 Uiso 0.338(18) 1 calc PR A 2
C122 C 0.178(4) 0.165(2) 0.1078(18) 0.141(18) Uani 0.338(18) 1 d P A 2
H12A H 0.2636 0.1965 0.1417 0.212 Uiso 0.338(18) 1 calc PR A 2
H12B H 0.1294 0.2197 0.1083 0.212 Uiso 0.338(18) 1 calc PR A 2
H12C H 0.1880 0.1213 0.0442 0.212 Uiso 0.338(18) 1 calc PR A 2
C123 C -0.042(3) 0.095(4) 0.133(3) 0.23(3) Uani 0.338(18) 1 d P A 2
H12D H -0.0822 0.0474 0.1593 0.348 Uiso 0.338(18) 1 calc PR A 2
H12E H -0.0686 0.0676 0.0673 0.348 Uiso 0.338(18) 1 calc PR A 2
H12F H -0.0693 0.1619 0.1636 0.348 Uiso 0.338(18) 1 calc PR A 2

loop_
_atom_site_aniso_label
_atom_site_aniso_U_11
_atom_site_aniso_U_22
_atom_site_aniso_U_33
_atom_site_aniso_U_23
_atom_site_aniso_U_13
_atom_site_aniso_U_12
Nd1 0.02274(12) 0.02587(12) 0.02209(12) 0.01289(9) 0.00032(8) 0.00398(8)
N1 0.037(2) 0.041(2) 0.0180(19) 0.0143(18) -0.0026(17) -0.0040(19)
O1 0.0360(19) 0.0327(18) 0.047(2) 0.0154(16) -0.0011(16) 0.0065(15)
O2 0.0333(19) 0.0322(19) 0.059(2) 0.0155(17) 0.0008(17) 0.0049(15)
O3 0.0350(19) 0.045(2) 0.047(2) 0.0165(19) -0.0052(16) -0.0160(17)
B1 0.028(3) 0.044(3) 0.060(4) 0.036(3) 0.000(3) 0.008(3)
N11 0.028(2) 0.032(2) 0.028(2) 0.0169(18) 0.0049(16) 0.0067(16)
C12 0.030(2) 0.025(2) 0.024(2) 0.011(2) 0.0051(19) 0.0058(19)
C13 0.056(3) 0.023(3) 0.047(3) 0.011(2) 0.004(3) 0.011(2)
C14 0.047(3) 0.036(3) 0.047(3) 0.023(3) 0.005(3) 0.017(2)
N15 0.029(2) 0.032(2) 0.039(2) 0.0231(19) 0.0032(18) 0.0104(17)
N21 0.029(2) 0.026(2) 0.0208(19) 0.0088(16) 0.0040(16) 0.0040(16)
C22 0.029(2) 0.029(3) 0.026(2) 0.011(2) 0.000(2) 0.0005(19)
C23 0.051(3) 0.027(3) 0.039(3) 0.007(2) -0.005(3) 0.004(2)
C24 0.048(3) 0.045(3) 0.035(3) 0.009(3) -0.012(2) -0.001(3)
C25 0.034(3) 0.038(3) 0.029(3) 0.014(2) -0.005(2) 0.005(2)
C26 0.029(2) 0.032(3) 0.026(2) 0.013(2) 0.000(2) 0.006(2)
N31 0.030(2) 0.036(2) 0.031(2) 0.0195(19) -0.0081(17) 0.0013(17)
C32 0.043(3) 0.037(3) 0.024(2) 0.018(2) -0.008(2) -0.004(2)
C33 0.086(4) 0.045(3) 0.032(3) 0.024(3) -0.007(3) 0.015(3)
C34 0.064(4) 0.048(3) 0.048(3) 0.032(3) -0.013(3) 0.008(3)
N35 0.033(2) 0.037(2) 0.042(3) 0.025(2) -0.0070(19) 0.0004(18)
N41 0.045(2) 0.033(2) 0.021(2) 0.0131(18) -0.0050(17) 0.0005(18)
C42 0.050(3) 0.036(3) 0.024(3) 0.014(2) -0.006(2) -0.002(2)
C43 0.107(5) 0.065(4) 0.030(3) 0.029(3) 0.011(3) 0.029(4)
C44 0.136(6) 0.075(5) 0.031(3) 0.026(3) 0.029(4) 0.046(4)
C45 0.088(5) 0.060(4) 0.033(3) 0.015(3) 0.012(3) 0.030(3)
C46 0.055(3) 0.038(3) 0.025(3) 0.010(2) -0.001(2) 0.007(2)
B2 0.043(3) 0.030(3) 0.030(3) 0.017(2) 0.000(3) 0.009(2)
N51 0.028(2) 0.028(2) 0.0232(19) 0.0148(16) 0.0013(16) 0.0061(16)
C52 0.028(2) 0.030(2) 0.023(2) 0.014(2) 0.0038(19) 0.0019(19)
C53 0.036(3) 0.039(3) 0.022(2) 0.018(2) 0.001(2) 0.007(2)
C54 0.035(3) 0.035(3) 0.026(2) 0.019(2) -0.001(2) 0.006(2)
N55 0.030(2) 0.029(2) 0.027(2) 0.0178(17) 0.0027(16) 0.0070(16)
N61 0.0258(19) 0.029(2) 0.032(2) 0.0184(17) 0.0040(16) 0.0046(16)
C62 0.030(2) 0.026(2) 0.027(2) 0.013(2) 0.0002(19) -0.0006(19)
C63 0.041(3) 0.030(3) 0.027(3) 0.013(2) 0.008(2) 0.004(2)
C64 0.049(3) 0.032(3) 0.038(3) 0.013(2) 0.020(2) 0.008(2)
C65 0.037(3) 0.034(3) 0.053(3) 0.023(3) 0.015(2) 0.011(2)
C66 0.035(3) 0.037(3) 0.048(3) 0.026(2) 0.010(2) 0.010(2)
N71 0.031(2) 0.0247(19) 0.0217(19) 0.0112(16) 0.0008(16) 0.0080(16)
C72 0.022(2) 0.032(2) 0.022(2) 0.011(2) 0.0020(18) 0.0038(19)
C73 0.025(2) 0.052(3) 0.030(3) 0.022(2) 0.005(2) 0.012(2)
C74 0.031(3) 0.047(3) 0.023(2) 0.014(2) 0.002(2) 0.018(2)
N75 0.031(2) 0.028(2) 0.0233(19) 0.0132(16) 0.0026(16) 0.0123(16)
N81 0.029(2) 0.029(2) 0.0228(19) 0.0120(17) 0.0001(16) 0.0036(16)
C82 0.024(2) 0.029(2) 0.022(2) 0.0086(19) 0.0016(18) 0.0022(19)
C83 0.030(3) 0.038(3) 0.044(3) 0.018(2) 0.005(2) 0.001(2)
C84 0.040(3) 0.037(3) 0.044(3) 0.019(3) 0.010(2) -0.004(2)
C85 0.040(3) 0.029(3) 0.037(3) 0.017(2) 0.005(2) 0.003(2)
C86 0.030(2) 0.033(3) 0.032(3) 0.017(2) 0.001(2) 0.007(2)
C101 0.151(9) 0.101(8) 0.091(7) 0.050(7) -0.008(6) -0.044(7)
N101 0.097(5) 0.081(5) 0.056(4) 0.025(4) -0.008(3) -0.030(4)
O101 0.160(6) 0.108(5) 0.116(5) 0.058(4) 0.007(4) -0.016(4)
C102 0.163(8) 0.127(7) 0.062(5) 0.044(5) 0.007(5) -0.036(6)
C103 0.124(7) 0.087(6) 0.070(5) 0.027(5) -0.020(5) -0.011(5)
N111 0.093(5) 0.055(3) 0.052(3) 0.027(3) 0.008(3) 0.020(3)
O111 0.147(6) 0.119(5) 0.133(5) 0.036(4) -0.010(5) 0.087(5)
C111 0.092(10) 0.066(8) 0.069(8) 0.024(6) 0.017(7) 0.042(7)
C112 0.134(15) 0.076(8) 0.085(9) 0.056(7) -0.013(9) -0.011(8)
C113 0.084(10) 0.075(8) 0.072(8) 0.048(7) -0.009(7) 0.002(7)
C121 0.15(3) 0.10(2) 0.16(3) 0.09(2) 0.06(2) 0.09(2)
C122 0.25(5) 0.10(2) 0.070(18) 0.041(17) 0.02(3) -0.02(3)
C123 0.10(3) 0.35(8) 0.17(4) 0.01(5) -0.04(3) 0.08(4)

loop_
_atom_type_symbol
_atom_type_description
_atom_type_scat_dispersion_real
_atom_type_scat_dispersion_imag
_atom_type_scat_source
C C 0.0033 0.0016 'International Tables Vol C Tables 4.2.6.8 and 6.1.1.4'
H H 0.0000 0.0000 'International Tables Vol C Tables 4.2.6.8 and 6.1.1.4'
B B 0.0013 0.0007 'International Tables Vol C Tables 4.2.6.8 and 6.1.1.4'
N N 0.0061 0.0033 'International Tables Vol C Tables 4.2.6.8 and 6.1.1.4'
O O 0.0106 0.0060 'International Tables Vol C Tables 4.2.6.8 and 6.1.1.4'
Nd Nd -0.1943 3.0179 'International Tables Vol C Tables 4.2.6.8 and 6.1.1.4'

loop_
_geom_angle_atom_site_label_1
_geom_angle_atom_site_label_2
_geom_angle_atom_site_label_3
_geom_angle
_geom_angle_site_symmetry_1
_geom_angle_site_symmetry_3
_geom_angle_publ_flag
N71 Nd1 N11 121.99(11) . . ?
N71 Nd1 O2 140.56(10) . . ?
N11 Nd1 O2 97.40(10) . . ?
N71 Nd1 N51 70.57(10) . . ?
N11 Nd1 N51 118.41(10) . . ?
O2 Nd1 N51 93.81(10) . . ?
N71 Nd1 N31 119.07(11) . . ?
N11 Nd1 N31 70.61(11) . . ?
O2 Nd1 N31 69.34(10) . . ?
N51 Nd1 N31 162.38(10) . . ?
N71 Nd1 O1 92.55(10) . . ?
N11 Nd1 O1 145.35(10) . . ?
O2 Nd1 O1 48.32(10) . . ?
N51 Nd1 O1 67.53(10) . . ?
N31 Nd1 O1 96.34(10) . . ?
N71 Nd1 N21 71.05(10) . . ?
N11 Nd1 N21 61.94(11) . . ?
O2 Nd1 N21 138.84(10) . . ?
N51 Nd1 N21 70.38(10) . . ?
N31 Nd1 N21 125.71(10) . . ?
O1 Nd1 N21 137.84(10) . . ?
N71 Nd1 N81 62.49(10) . . ?
N11 Nd1 N81 70.97(10) . . ?
O2 Nd1 N81 139.58(10) . . ?
N51 Nd1 N81 126.10(10) . . ?
N31 Nd1 N81 70.29(10) . . ?
O1 Nd1 N81 136.17(10) . . ?
N21 Nd1 N81 70.58(10) . . ?
N71 Nd1 N41 68.94(11) . . ?
N11 Nd1 N41 125.52(10) . . ?
O2 Nd1 N41 87.39(11) . . ?
N51 Nd1 N41 115.31(11) . . ?
N31 Nd1 N41 60.61(11) . . ?
O1 Nd1 N41 66.29(10) . . ?
N21 Nd1 N41 133.77(10) . . ?
N81 Nd1 N41 71.03(10) . . ?
N71 Nd1 N61 125.91(10) . . ?
N11 Nd1 N61 68.77(10) . . ?
O2 Nd1 N61 67.44(11) . . ?
N51 Nd1 N61 60.67(10) . . ?
N31 Nd1 N61 114.33(11) . . ?
O1 Nd1 N61 89.60(10) . . ?
N21 Nd1 N61 71.77(10) . . ?
N81 Nd1 N61 134.17(10) . . ?
N41 Nd1 N61 153.41(11) . . ?
O3 N1 O2 122.3(4) . . ?
O3 N1 O1 121.5(4) . . ?
O2 N1 O1 116.2(4) . . ?
N1 O1 Nd1 96.5(2) . . ?
N1 O2 Nd1 99.0(2) . . ?
N35 B1 N15 110.2(4) . . ?
C12 N11 N15 105.9(3) . . ?
C12 N11 Nd1 122.8(3) . . ?
N15 N11 Nd1 131.2(3) . . ?
N11 C12 C13 110.7(4) . . ?
N11 C12 C22 119.4(4) . . ?
C13 C12 C22 129.9(4) . . ?
C14 C13 C12 104.6(4) . . ?
N15 C14 C13 109.5(4) . . ?
C14 N15 N11 109.2(4) . . ?
C14 N15 B1 129.0(4) . . ?
N11 N15 B1 121.7(4) . . ?
C26 N21 C22 116.5(4) . . ?
C26 N21 Nd1 123.7(3) . . ?
C22 N21 Nd1 119.8(3) . . ?
N21 C22 C23 122.1(4) . . ?
N21 C22 C12 115.9(4) . . ?
C23 C22 C12 122.0(4) . . ?
C24 C23 C22 119.6(4) . . ?
C25 C24 C23 118.4(5) . . ?
C24 C25 C26 119.7(4) . . ?
N21 C26 C25 123.6(4) . . ?
C32 N31 N35 106.7(3) . . ?
C32 N31 Nd1 121.7(3) . . ?
N35 N31 Nd1 130.6(3) . . ?
N31 C32 C33 110.0(4) . . ?
N31 C32 C42 119.5(4) . . ?
C33 C32 C42 130.5(4) . . ?
C34 C33 C32 104.8(4) . . ?
N35 C34 C33 109.6(4) . . ?
C34 N35 N31 108.9(4) . . ?
C34 N35 B1 130.1(4) . . ?
N31 N35 B1 121.0(3) . . ?
C46 N41 C42 116.8(4) . . ?
C46 N41 Nd1 121.8(3) . . ?
C42 N41 Nd1 120.2(3) . . ?
N41 C42 C43 121.4(5) . . ?
N41 C42 C32 115.4(4) . . ?
C43 C42 C32 123.2(4) . . ?
C44 C43 C42 119.9(5) . . ?
C43 C44 C45 119.6(5) . . ?
C44 C45 C46 118.3(5) . . ?
N41 C46 C45 123.9(5) . . ?
N75 B2 N55 108.0(4) . . ?
C52 N51 N55 105.9(3) . . ?
C52 N51 Nd1 121.6(3) . . ?
N55 N51 Nd1 129.8(2) . . ?
N51 C52 C53 111.2(4) . . ?
N51 C52 C62 118.9(3) . . ?
C53 C52 C62 129.9(4) . . ?
C54 C53 C52 104.2(4) . . ?
N55 C54 C53 109.0(4) . . ?
C54 N55 N51 109.6(3) . . ?
C54 N55 B2 129.1(4) . . ?
N51 N55 B2 121.2(3) . . ?
C66 N61 C62 116.6(4) . . ?
C66 N61 Nd1 123.2(3) . . ?
C62 N61 Nd1 120.0(3) . . ?
N61 C62 C63 123.1(4) . . ?
N61 C62 C52 115.7(4) . . ?
C63 C62 C52 121.2(4) . . ?
C64 C63 C62 118.9(4) . . ?
C63 C64 C65 118.7(4) . . ?
C66 C65 C64 119.0(4) . . ?
N61 C66 C65 123.6(4) . . ?
C72 N71 N75 105.8(3) . . ?
C72 N71 Nd1 122.3(3) . . ?
N75 N71 Nd1 131.9(2) . . ?
N71 C72 C73 111.3(4) . . ?
N71 C72 C82 119.4(3) . . ?
C73 C72 C82 129.3(4) . . ?
C74 C73 C72 103.9(4) . . ?
N75 C74 C73 109.7(4) . . ?
C74 N75 N71 109.3(3) . . ?
C74 N75 B2 128.7(4) . . ?
N71 N75 B2 122.0(3) . . ?
C86 N81 C82 116.6(3) . . ?
C86 N81 Nd1 124.7(3) . . ?
C82 N81 Nd1 118.7(2) . . ?
N81 C82 C83 122.3(4) . . ?
N81 C82 C72 116.9(3) . . ?
C83 C82 C72 120.8(4) . . ?
C84 C83 C82 118.9(4) . . ?
C85 C84 C83 119.3(4) . . ?
C84 C85 C86 118.7(4) . . ?
N81 C86 C85 124.2(4) . . ?
O101 C101 N101 127.9(9) . . ?
C101 N101 C102 118.7(8) . . ?
C101 N101 C103 121.7(7) . . ?
C102 N101 C103 119.6(7) . . ?
C111 N111 C121 62.8(16) . . ?
C111 N111 C122 68.2(18) . . ?
C121 N111 C122 129(2) . . ?
C111 N111 C112 122.6(8) . . ?
C121 N111 C112 60.6(14) . . ?
C122 N111 C112 168.2(18) . . ?
C111 N111 C113 122.0(8) . . ?
C121 N111 C113 174.9(19) . . ?
C122 N111 C113 55.3(16) . . ?
C112 N111 C113 114.9(9) . . ?
C111 N111 C123 176.4(19) . . ?
C121 N111 C123 115(3) . . ?
C122 N111 C123 115(2) . . ?
C112 N111 C123 55(2) . . ?
C113 N111 C123 60.5(19) . . ?
C111 O111 C121 64.6(11) . . ?
O111 C111 N111 121.6(11) . . ?
N111 C121 O111 111(2) . . ?

loop_
_geom_bond_atom_site_label_1
_geom_bond_atom_site_label_2
_geom_bond_distance
_geom_bond_site_symmetry_2
_geom_bond_publ_flag
Nd1 N71 2.578(3) . ?
Nd1 N11 2.586(3) . ?
Nd1 O2 2.590(3) . ?
Nd1 N51 2.622(3) . ?
Nd1 N31 2.624(3) . ?
Nd1 O1 2.633(3) . ?
Nd1 N21 2.711(4) . ?
Nd1 N81 2.711(3) . ?
Nd1 N41 2.712(4) . ?
Nd1 N61 2.729(3) . ?
N1 O3 1.232(4) . ?
N1 O2 1.254(4) . ?
N1 O1 1.265(4) . ?
B1 N35 1.538(7) . ?
B1 N15 1.538(7) . ?
N11 C12 1.346(5) . ?
N11 N15 1.366(4) . ?
C12 C13 1.384(6) . ?
C12 C22 1.472(6) . ?
C13 C14 1.366(7) . ?
C14 N15 1.339(6) . ?
N21 C26 1.352(5) . ?
N21 C22 1.358(5) . ?
C22 C23 1.393(6) . ?
C23 C24 1.380(6) . ?
C24 C25 1.365(6) . ?
C25 C26 1.372(6) . ?
N31 C32 1.347(5) . ?
N31 N35 1.363(5) . ?
C32 C33 1.400(6) . ?
C32 C42 1.448(6) . ?
C33 C34 1.361(7) . ?
C34 N35 1.352(6) . ?
N41 C46 1.348(6) . ?
N41 C42 1.352(5) . ?
C42 C43 1.398(7) . ?
C43 C44 1.356(8) . ?
C44 C45 1.368(7) . ?
C45 C46 1.375(7) . ?
B2 N75 1.549(6) . ?
B2 N55 1.550(6) . ?
N51 C52 1.349(5) . ?
N51 N55 1.362(4) . ?
C52 C53 1.391(5) . ?
C52 C62 1.463(6) . ?
C53 C54 1.380(6) . ?
C54 N55 1.351(5) . ?
N61 C66 1.343(5) . ?
N61 C62 1.353(5) . ?
C62 C63 1.388(6) . ?
C63 C64 1.379(6) . ?
C64 C65 1.381(6) . ?
C65 C66 1.380(6) . ?
N71 C72 1.347(5) . ?
N71 N75 1.363(4) . ?
C72 C73 1.385(6) . ?
C72 C82 1.475(5) . ?
C73 C74 1.375(6) . ?
C74 N75 1.342(5) . ?
N81 C86 1.350(5) . ?
N81 C82 1.352(5) . ?
C82 C83 1.403(5) . ?
C83 C84 1.380(6) . ?
C84 C85 1.369(6) . ?
C85 C86 1.376(6) . ?
C101 O101 1.240(10) . ?
C101 N101 1.342(11) . ?
N101 C102 1.446(8) . ?
N101 C103 1.457(8) . ?
N111 C111 1.334(12) . ?
N111 C121 1.35(2) . ?
N111 C122 1.37(3) . ?
N111 C112 1.440(12) . ?
N111 C113 1.457(11) . ?
N111 C123 1.56(3) . ?
O111 C111 1.233(11) . ?
O111 C121 1.37(4) . ?
